data_7026596
loop_
_publ_author_name
'Ling, Yun'
'Liao, Teng-Biao'
'Chen, Zhen-Xia'
'Zhou, Ya-Ming'
'Weng, Lin-Hong'

_publ_section_title
;
 Systematic exploration of a rutile-type zinc(II)-phosphonocarboxylate
 open framework: the factors that influence the structure.
;
_journal_issue 44
_journal_name_full 'Dalton transactions (Cambridge, England : 2003)'
_journal_page_first 10712
_journal_page_last 10718
_journal_paper_doi 10.1039/c0dt00525h
_journal_volume 39
_journal_year 2010
_chemical_formula_sum 'C40 H50 N4 O37 P4 Zn5'
_chemical_formula_weight 1629.57
_chemical_name_systematic
;
?
;
_space_group_IT_number 15
_symmetry_cell_setting monoclinic
_symmetry_space_group_name_Hall '-C 2yc'
_symmetry_space_group_name_H-M 'C 1 2/c 1'
_atom_sites_solution_hydrogens geom
_atom_sites_solution_primary direct
_atom_sites_solution_secondary difmap
_audit_creation_method SHELXL-97
_cell_angle_alpha 90.00
_cell_angle_beta 106.104(13)
_cell_angle_gamma 90.00
_cell_formula_units_Z 4
_cell_length_a 28.54(2)
_cell_length_b 12.983(7)
_cell_length_c 15.834(9)
_cell_measurement_temperature 293(2)
_cell_volume 5637(6)
_computing_cell_refinement 'Bruker SMART'
_computing_data_collection 'Bruker SMART'
_computing_data_reduction 'Bruker SAINT'
_computing_molecular_graphics 'Bruker SHELXTL'
_computing_publication_material 'Bruker SHELXTL'
_computing_structure_refinement 'SHELXL-97 (Sheldrick, 1997)'
_computing_structure_solution 'SHELXS-97 (Sheldrick, 1990)'
_diffrn_ambient_temperature 293(2)
_diffrn_measured_fraction_theta_full 0.994
_diffrn_measured_fraction_theta_max 0.994
_diffrn_measurement_device_type 'CCD area detector'
_diffrn_measurement_method 'phi and omega scans'
_diffrn_radiation_monochromator graphite
_diffrn_radiation_source 'fine-focus sealed tube'
_diffrn_radiation_type MoK\a
_diffrn_radiation_wavelength 0.71073
_diffrn_reflns_av_R_equivalents 0.0632
_diffrn_reflns_av_sigmaI/netI 0.0941
_diffrn_reflns_limit_h_max 33
_diffrn_reflns_limit_h_min -33
_diffrn_reflns_limit_k_max 9
_diffrn_reflns_limit_k_min -15
_diffrn_reflns_limit_l_max 18
_diffrn_reflns_limit_l_min -18
_diffrn_reflns_number 11544
_diffrn_reflns_theta_full 25.20
_diffrn_reflns_theta_max 25.20
_diffrn_reflns_theta_min 1.49
_exptl_absorpt_coefficient_mu 2.322
_exptl_absorpt_correction_T_max 1.00000
_exptl_absorpt_correction_T_min 0.63500
_exptl_absorpt_correction_type multi-scan
_exptl_absorpt_process_details SADABS
_exptl_crystal_colour colorless
_exptl_crystal_density_diffrn 1.921
_exptl_crystal_density_method 'not measured'
_exptl_crystal_description BLOCK
_exptl_crystal_F_000 3296
_exptl_crystal_size_max 0.20
_exptl_crystal_size_mid 0.18
_exptl_crystal_size_min 0.16
_refine_diff_density_max 1.089
_refine_diff_density_min -0.503
_refine_diff_density_rms 0.091
_refine_ls_extinction_method none
_refine_ls_goodness_of_fit_ref 0.868
_refine_ls_hydrogen_treatment mixed
_refine_ls_matrix_type full
_refine_ls_number_parameters 412
_refine_ls_number_reflns 5047
_refine_ls_number_restraints 7
_refine_ls_restrained_S_all 0.870
_refine_ls_R_factor_all 0.0738
_refine_ls_R_factor_gt 0.0393
_refine_ls_shift/su_max 0.001
_refine_ls_shift/su_mean 0.000
_refine_ls_structure_factor_coef Fsqd
_refine_ls_weighting_details 'calc w=1/[\s^2^(Fo^2^)+(0.0350P)^2^+0.0000P] where P=(Fo^2^+2Fc^2^)/3'
_refine_ls_weighting_scheme calc
_refine_ls_wR_factor_gt 0.0829
_refine_ls_wR_factor_ref 0.0896
_reflns_number_gt 3138
_reflns_number_total 5047
_reflns_threshold_expression >2sigma(I)
_cod_data_source_file c0dt00525h.txt
_cod_data_source_block 7
_cod_depositor_comments
;
The following automatic conversions were performed:

'_symmetry_cell_setting' value 'Monoclinic' changed to 'monoclinic'
according to /home/saulius/struct/CIF-dictionaries/cif_core.dic
dictionary named 'cif_core.dic' version 2.4.2 from 2011-04-26.

Automatic conversion script
Id: cif_fix_values 1891 2012-01-12 08:04:46Z andrius 
;
_cod_original_cell_volume 5636(6)
_cod_original_sg_symbol_H-M C2/c
_cod_database_code 7026596

loop_
_symmetry_equiv_pos_as_xyz
'x, y, z'
'-x, y, -z+1/2'
'x+1/2, y+1/2, z'
'-x+1/2, y+1/2, -z+1/2'
'-x, -y, -z'
'x, -y, z-1/2'
'-x+1/2, -y+1/2, -z'
'x+1/2, -y+1/2, z-1/2'

loop_
_atom_site_label
_atom_site_type_symbol
_atom_site_fract_x
_atom_site_fract_y
_atom_site_fract_z
_atom_site_U_iso_or_equiv
_atom_site_adp_type
_atom_site_occupancy
_atom_site_symmetry_multiplicity
_atom_site_calc_flag
_atom_site_refinement_flags
Zn1 Zn 0.5000 0.11321(6) 1.2500 0.0307(2) Uani 1 2 d S
Zn2 Zn 0.31811(2) 0.36395(4) 1.08244(3) 0.02791(16) Uani 1 1 d .
Zn3 Zn 0.30689(2) 0.10905(4) 1.06775(3) 0.02800(16) Uani 1 1 d .
C1 C 0.41965(19) 0.2115(4) 1.0026(3) 0.0353(13) Uani 1 1 d .
C2 C 0.43076(18) 0.1154(4) 0.9741(3) 0.0364(13) Uani 1 1 d .
H2 H 0.4307 0.0581 1.0093 0.044 Uiso 1 1 calc R
C3 C 0.44184(19) 0.1026(4) 0.8954(3) 0.0383(13) Uani 1 1 d .
C4 C 0.4402(2) 0.1868(4) 0.8426(4) 0.0449(15) Uani 1 1 d .
H4 H 0.4471 0.1790 0.7889 0.054 Uiso 1 1 calc R
C5 C 0.4286(2) 0.2833(4) 0.8677(3) 0.0423(14) Uani 1 1 d .
C6 C 0.41823(19) 0.2945(4) 0.9478(3) 0.0409(14) Uani 1 1 d .
H6 H 0.4102 0.3592 0.9647 0.049 Uiso 1 1 calc R
C7 C 0.4554(2) -0.0026(4) 0.8687(4) 0.0433(14) Uani 1 1 d .
C8 C 0.4278(2) 0.3740(5) 0.8104(4) 0.0548(17) Uani 1 1 d .
C9 C 0.28622(18) 0.2531(3) 0.7974(3) 0.0251(11) Uani 1 1 d .
C10 C 0.28840(17) 0.1673(3) 0.7472(3) 0.0264(12) Uani 1 1 d .
H10 H 0.2836 0.1022 0.7679 0.032 Uiso 1 1 calc R
C11 C 0.29762(18) 0.1773(3) 0.6660(3) 0.0297(12) Uani 1 1 d .
C12 C 0.30391(18) 0.2745(4) 0.6348(3) 0.0292(12) Uani 1 1 d .
H12 H 0.3095 0.2816 0.5799 0.035 Uiso 1 1 calc R
C13 C 0.30195(18) 0.3611(3) 0.6845(3) 0.0280(12) Uani 1 1 d .
C14 C 0.29273(18) 0.3498(3) 0.7648(3) 0.0320(12) Uani 1 1 d .
H14 H 0.2908 0.4080 0.7979 0.038 Uiso 1 1 calc R
C15 C 0.30083(19) 0.0837(4) 0.6127(3) 0.0348(13) Uani 1 1 d .
C16 C 0.30967(19) 0.4675(4) 0.6537(3) 0.0359(13) Uani 1 1 d .
C44 C 0.3426(2) 0.1909(5) 0.3827(4) 0.0627(18) Uani 1 1 d .
H44A H 0.3167 0.2323 0.3943 0.075 Uiso 1 1 calc R
H44B H 0.3286 0.1254 0.3588 0.075 Uiso 1 1 calc R
C49 C 0.3627(3) 0.2447(5) 0.3170(4) 0.070(2) Uani 1 1 d .
H49A H 0.3860 0.2000 0.3005 0.084 Uiso 1 1 calc R
H49B H 0.3365 0.2592 0.2645 0.084 Uiso 1 1 calc R
C50 C 0.4067(3) 0.2689(5) 0.5028(5) 0.079(2) Uani 1 1 d .
H50A H 0.4332 0.2524 0.5544 0.095 Uiso 1 1 calc R
H50B H 0.3845 0.3153 0.5206 0.095 Uiso 1 1 calc R
C51 C 0.4266(3) 0.3200(6) 0.4350(6) 0.099(3) Uani 1 1 d .
H51A H 0.4422 0.3843 0.4584 0.119 Uiso 1 1 calc R
H51B H 0.4510 0.2759 0.4216 0.119 Uiso 1 1 calc R
N1 N 0.38061(18) 0.1732(4) 0.4651(3) 0.0564(14) Uani 1 1 d .
H1A H 0.4042 0.1327 0.4546 0.085 Uiso 1 1 d R
H1B H 0.3709 0.1421 0.5086 0.085 Uiso 1 1 d R
N2 N 0.3868(3) 0.3410(4) 0.3525(4) 0.087(2) Uani 1 1 d .
H2A H 0.3692 0.3807 0.3798 0.130 Uiso 1 1 d R
H2B H 0.3828 0.3708 0.2993 0.130 Uiso 1 1 d R
O1 O 0.45856(13) 0.2116(3) 1.1757(2) 0.0472(10) Uani 1 1 d .
O2 O 0.38666(12) 0.3253(2) 1.1176(2) 0.0358(9) Uani 1 1 d .
O3 O 0.37623(12) 0.1297(2) 1.1167(2) 0.0335(8) Uani 1 1 d .
O4 O 0.44938(16) -0.0799(3) 0.9089(3) 0.0635(13) Uani 1 1 d .
O5 O 0.47273(16) -0.0030(3) 0.8042(3) 0.0654(13) Uani 1 1 d .
O6 O 0.43356(19) 0.3518(3) 0.7337(3) 0.0741(14) Uani 1 1 d D
O7 O 0.4231(2) 0.4605(3) 0.8323(3) 0.107(2) Uani 1 1 d .
O8 O 0.29834(12) 0.3370(2) 0.95501(18) 0.0311(8) Uani 1 1 d .
O9 O 0.28850(12) 0.1414(2) 0.94277(18) 0.0301(8) Uani 1 1 d .
O10 O 0.21745(12) 0.2583(2) 0.88473(18) 0.0252(8) Uani 1 1 d .
O11 O 0.28876(13) -0.0014(2) 0.6390(2) 0.0389(9) Uani 1 1 d .
O12 O 0.31544(15) 0.0903(3) 0.5461(2) 0.0538(11) Uani 1 1 d .
O13 O 0.31593(14) 0.4787(2) 0.5780(2) 0.0480(11) Uani 1 1 d .
O14 O 0.31061(15) 0.5436(2) 0.7014(2) 0.0485(10) Uani 1 1 d .
O15 O 0.31623(19) 0.5682(4) 0.9126(3) 0.0998(18) Uani 1 1 d .
H15D H 0.3439 0.5346 0.9303 0.150 Uiso 1 1 d R
H15A H 0.3097 0.5752 0.8565 0.150 Uiso 1 1 d R
O16 O 0.42258(19) 0.0783(4) 0.6280(3) 0.1044(18) Uani 1 1 d .
H16A H 0.4201 -0.0064 0.6119 0.157 Uiso 1 1 d R
H16B H 0.4511 0.0935 0.6718 0.157 Uiso 1 1 d R
O17 O 0.5223(5) 0.3795(9) 0.2000(8) 0.309(6) Uani 1 1 d .
O18 O 0.44388(17) 0.5005(3) 0.1291(3) 0.0838(15) Uani 1 1 d .
H18A H 0.4595 0.5043 0.0906 0.126 Uiso 1 1 d R
H18B H 0.4202 0.4576 0.1130 0.126 Uiso 1 1 d R
O19 O 0.5000 0.5000 0.0000 1.22(5) Uani 1 2 d SU
P1 P 0.40904(5) 0.21937(10) 1.10915(8) 0.0324(3) Uani 1 1 d .
P2 P 0.27331(5) 0.24619(9) 0.90248(7) 0.0250(3) Uani 1 1 d .
H6A H 0.434(3) 0.402(4) 0.698(4) 0.13(3) Uiso 1 1 d D

loop_
_atom_site_aniso_label
_atom_site_aniso_U_11
_atom_site_aniso_U_22
_atom_site_aniso_U_33
_atom_site_aniso_U_23
_atom_site_aniso_U_13
_atom_site_aniso_U_12
Zn1 0.0395(5) 0.0225(4) 0.0323(5) 0.000 0.0139(4) 0.000
Zn2 0.0479(4) 0.0143(3) 0.0233(3) -0.0019(2) 0.0127(3) 0.0012(3)
Zn3 0.0480(4) 0.0152(3) 0.0230(3) 0.0033(2) 0.0135(3) 0.0019(3)
C1 0.043(4) 0.027(3) 0.035(3) -0.005(2) 0.009(3) 0.003(3)
C2 0.046(3) 0.026(3) 0.038(3) -0.003(3) 0.012(3) 0.002(3)
C3 0.052(4) 0.024(3) 0.044(3) -0.003(3) 0.021(3) 0.006(3)
C4 0.061(4) 0.038(3) 0.044(3) -0.003(3) 0.028(3) 0.007(3)
C5 0.053(4) 0.032(3) 0.045(3) 0.006(3) 0.017(3) 0.006(3)
C6 0.051(4) 0.030(3) 0.045(3) -0.005(3) 0.019(3) 0.007(3)
C7 0.042(4) 0.040(4) 0.051(4) -0.008(3) 0.018(3) 0.002(3)
C8 0.078(5) 0.045(4) 0.044(4) -0.004(3) 0.021(3) 0.012(4)
C9 0.042(3) 0.017(2) 0.018(2) 0.000(2) 0.010(2) -0.001(2)
C10 0.047(3) 0.012(2) 0.024(3) 0.005(2) 0.015(2) -0.002(2)
C11 0.048(3) 0.016(2) 0.029(3) -0.004(2) 0.017(2) -0.004(2)
C12 0.043(3) 0.028(3) 0.021(3) 0.000(2) 0.015(2) -0.004(3)
C13 0.043(3) 0.015(2) 0.028(3) 0.000(2) 0.012(2) -0.003(2)
C14 0.057(4) 0.016(2) 0.027(3) -0.004(2) 0.019(3) -0.001(3)
C15 0.049(4) 0.024(3) 0.034(3) -0.005(2) 0.016(3) 0.001(3)
C16 0.045(4) 0.023(3) 0.039(3) 0.006(3) 0.009(3) -0.003(3)
C44 0.070(5) 0.061(4) 0.055(4) 0.003(3) 0.013(4) -0.002(4)
C49 0.109(6) 0.065(5) 0.040(4) 0.006(4) 0.029(4) 0.018(4)
C50 0.111(7) 0.046(4) 0.069(5) -0.004(4) 0.007(4) 0.000(4)
C51 0.071(6) 0.054(5) 0.161(9) 0.017(5) 0.012(6) -0.016(4)
N1 0.077(4) 0.052(3) 0.045(3) 0.012(3) 0.025(3) 0.006(3)
N2 0.128(6) 0.061(4) 0.088(5) 0.028(4) 0.060(4) 0.015(4)
O1 0.050(3) 0.032(2) 0.046(2) -0.0014(18) -0.0084(19) 0.0039(19)
O2 0.050(2) 0.0205(18) 0.034(2) -0.0075(16) 0.0072(17) 0.0025(17)
O3 0.040(2) 0.0208(18) 0.037(2) 0.0018(16) 0.0061(16) 0.0050(17)
O4 0.092(4) 0.030(2) 0.089(3) 0.002(2) 0.059(3) 0.002(2)
O5 0.102(4) 0.047(2) 0.070(3) 0.000(2) 0.061(3) 0.019(3)
O6 0.125(4) 0.047(3) 0.063(3) 0.007(3) 0.048(3) 0.002(3)
O7 0.219(7) 0.038(3) 0.088(4) 0.011(3) 0.084(4) 0.034(3)
O8 0.054(2) 0.0230(18) 0.0176(17) -0.0032(14) 0.0113(16) -0.0055(17)
O9 0.056(2) 0.0187(17) 0.0191(16) 0.0057(14) 0.0168(16) 0.0067(17)
O10 0.040(2) 0.0157(16) 0.0224(17) 0.0024(14) 0.0133(15) 0.0019(15)
O11 0.067(3) 0.0156(17) 0.043(2) -0.0104(17) 0.031(2) -0.0099(18)
O12 0.101(3) 0.037(2) 0.040(2) -0.0120(19) 0.048(2) -0.013(2)
O13 0.089(3) 0.025(2) 0.034(2) 0.0100(17) 0.024(2) -0.009(2)
O14 0.085(3) 0.0137(18) 0.053(2) -0.0023(18) 0.028(2) -0.005(2)
O15 0.144(5) 0.084(4) 0.070(3) -0.003(3) 0.029(3) -0.045(4)
O16 0.132(5) 0.078(4) 0.078(3) 0.003(3) -0.013(3) 0.015(3)
O17 0.347(16) 0.293(13) 0.323(14) 0.048(11) 0.154(11) -0.050(12)
O18 0.108(4) 0.061(3) 0.099(4) -0.038(3) 0.055(3) -0.030(3)
O19 1.34(9) 1.53(10) 0.98(8) 0.10(8) 0.65(7) -0.02(8)
P1 0.0417(9) 0.0233(7) 0.0286(7) -0.0032(6) 0.0036(7) 0.0052(7)
P2 0.0455(9) 0.0149(6) 0.0177(6) 0.0006(5) 0.0141(6) 0.0014(6)

loop_
_atom_type_symbol
_atom_type_description
_atom_type_scat_dispersion_real
_atom_type_scat_dispersion_imag
_atom_type_scat_source
C C 0.0033 0.0016 'International Tables Vol C Tables 4.2.6.8 and 6.1.1.4'
H H 0.0000 0.0000 'International Tables Vol C Tables 4.2.6.8 and 6.1.1.4'
O O 0.0106 0.0060 'International Tables Vol C Tables 4.2.6.8 and 6.1.1.4'
P P 0.1023 0.0942 'International Tables Vol C Tables 4.2.6.8 and 6.1.1.4'
Zn Zn 0.2839 1.4301 'International Tables Vol C Tables 4.2.6.8 and 6.1.1.4'
N N 0.0061 0.0033 'International Tables Vol C Tables 4.2.6.8 and 6.1.1.4'

loop_
_geom_angle_atom_site_label_1
_geom_angle_atom_site_label_2
_geom_angle_atom_site_label_3
_geom_angle
_geom_angle_site_symmetry_1
_geom_angle_site_symmetry_3
O1 Zn1 O1 96.0(2) 2_657 .
O1 Zn1 O5 120.71(18) 2_657 5_657
O1 Zn1 O5 118.51(17) . 5_657
O1 Zn1 O5 118.51(17) 2_657 6_556
O1 Zn1 O5 120.71(19) . 6_556
O5 Zn1 O5 84.9(2) 5_657 6_556
O2 Zn2 O8 103.09(13) . .
O2 Zn2 O10 105.07(13) . 7_557
O8 Zn2 O10 95.87(12) . 7_557
O2 Zn2 O13 106.63(15) . 6_566
O8 Zn2 O13 98.34(13) . 6_566
O10 Zn2 O13 141.09(14) 7_557 6_566
O2 Zn2 O14 102.46(14) . 6_566
O8 Zn2 O14 150.32(14) . 6_566
O10 Zn2 O14 91.82(12) 7_557 6_566
O13 Zn2 O14 59.73(12) 6_566 6_566
O2 Zn2 C16 108.14(15) . 6_566
O8 Zn2 C16 125.49(15) . 6_566
O10 Zn2 C16 116.80(16) 7_557 6_566
O13 Zn2 C16 30.26(14) 6_566 6_566
O14 Zn2 C16 29.53(14) 6_566 6_566
O3 Zn3 O9 109.56(13) . .
O3 Zn3 O11 105.86(14) . 6_556
O9 Zn3 O11 134.52(14) . 6_556
O3 Zn3 O10 98.50(13) . 7_557
O9 Zn3 O10 99.60(12) . 7_557
O11 Zn3 O10 102.44(13) 6_556 7_557
C6 C1 C2 117.8(5) . .
C6 C1 P1 124.4(4) . .
C2 C1 P1 117.9(4) . .
C3 C2 C1 122.1(5) . .
C3 C2 H2 119.0 . .
C1 C2 H2 119.0 . .
C4 C3 C2 118.5(5) . .
C4 C3 C7 121.3(5) . .
C2 C3 C7 120.2(5) . .
C3 C4 C5 121.3(5) . .
C3 C4 H4 119.4 . .
C5 C4 H4 119.4 . .
C4 C5 C6 119.1(5) . .
C4 C5 C8 120.6(5) . .
C6 C5 C8 120.3(5) . .
C1 C6 C5 121.2(5) . .
C1 C6 H6 119.4 . .
C5 C6 H6 119.4 . .
O4 C7 O5 124.3(5) . .
O4 C7 C3 120.8(5) . .
O5 C7 C3 115.0(5) . .
O7 C8 O6 122.2(6) . .
O7 C8 C5 123.5(6) . .
O6 C8 C5 114.2(5) . .
C10 C9 C14 118.9(4) . .
C10 C9 P2 123.0(3) . .
C14 C9 P2 118.0(3) . .
C9 C10 C11 120.6(4) . .
C9 C10 H10 119.7 . .
C11 C10 H10 119.7 . .
C12 C11 C10 119.4(4) . .
C12 C11 C15 120.3(4) . .
C10 C11 C15 120.3(4) . .
C13 C12 C11 120.6(4) . .
C13 C12 H12 119.7 . .
C11 C12 H12 119.7 . .
C14 C13 C12 119.2(4) . .
C14 C13 C16 118.8(4) . .
C12 C13 C16 122.0(4) . .
C13 C14 C9 121.3(4) . .
C13 C14 H14 119.3 . .
C9 C14 H14 119.3 . .
O12 C15 O11 121.9(4) . .
O12 C15 C11 120.7(4) . .
O11 C15 C11 117.3(4) . .
O14 C16 O13 120.0(5) . .
O14 C16 C13 121.0(5) . .
O13 C16 C13 118.9(4) . .
O14 C16 Zn2 65.8(3) . 6_565
O13 C16 Zn2 54.4(2) . 6_565
C13 C16 Zn2 172.6(4) . 6_565
N1 C44 C49 111.1(5) . .
N1 C44 H44A 109.4 . .
C49 C44 H44A 109.4 . .
N1 C44 H44B 109.4 . .
C49 C44 H44B 109.4 . .
H44A C44 H44B 108.0 . .
N2 C49 C44 111.3(5) . .
N2 C49 H49A 109.4 . .
C44 C49 H49A 109.4 . .
N2 C49 H49B 109.4 . .
C44 C49 H49B 109.4 . .
H49A C49 H49B 108.0 . .
N1 C50 C51 109.1(6) . .
N1 C50 H50A 109.9 . .
C51 C50 H50A 109.9 . .
N1 C50 H50B 109.9 . .
C51 C50 H50B 109.9 . .
H50A C50 H50B 108.3 . .
N2 C51 C50 111.1(6) . .
N2 C51 H51A 109.4 . .
C50 C51 H51A 109.4 . .
N2 C51 H51B 109.4 . .
C50 C51 H51B 109.4 . .
H51A C51 H51B 108.0 . .
C44 N1 C50 113.1(5) . .
C44 N1 H1A 109.5 . .
C50 N1 H1A 104.1 . .
C44 N1 H1B 116.1 . .
C50 N1 H1B 106.9 . .
H1A N1 H1B 106.2 . .
C49 N2 C51 109.9(5) . .
C49 N2 H2A 113.9 . .
C51 N2 H2A 94.2 . .
C49 N2 H2B 94.8 . .
C51 N2 H2B 139.4 . .
H2A N2 H2B 104.9 . .
P1 O1 Zn1 140.6(2) . .
P1 O2 Zn2 127.9(2) . .
P1 O3 Zn3 131.25(19) . .
C7 O5 Zn1 131.5(4) . 5_657
C8 O6 H6A 118(5) . .
P2 O8 Zn2 131.51(18) . .
P2 O9 Zn3 125.93(17) . .
P2 O10 Zn2 115.95(16) . 7_557
P2 O10 Zn3 116.73(17) . 7_557
Zn2 O10 Zn3 108.36(14) 7_557 7_557
C15 O11 Zn3 107.2(3) . 6
C16 O13 Zn2 95.3(3) . 6_565
C16 O14 Zn2 84.7(3) . 6_565
H15D O15 H15A 107.5 . .
H16A O16 H16B 111.2 . .
H18A O18 H18B 110.5 . .
O1 P1 O3 111.8(2) . .
O1 P1 O2 109.22(19) . .
O3 P1 O2 113.5(2) . .
O1 P1 C1 106.4(2) . .
O3 P1 C1 107.4(2) . .
O2 P1 C1 108.3(2) . .
O8 P2 O9 115.78(19) . .
O8 P2 O10 109.15(18) . .
O9 P2 O10 109.12(18) . .
O8 P2 C9 106.52(19) . .
O9 P2 C9 108.98(18) . .
O10 P2 C9 106.93(19) . .

loop_
_geom_bond_atom_site_label_1
_geom_bond_atom_site_label_2
_geom_bond_distance
_geom_bond_site_symmetry_2
Zn1 O1 1.909(3) 2_657
Zn1 O1 1.909(3) .
Zn1 O5 1.938(4) 5_657
Zn1 O5 1.938(4) 6_556
Zn2 O2 1.945(4) .
Zn2 O8 1.970(3) .
Zn2 O10 2.027(3) 7_557
Zn2 O13 2.045(3) 6_566
Zn2 O14 2.292(3) 6_566
Zn2 C16 2.503(5) 6_566
Zn3 O3 1.933(3) .
Zn3 O9 1.947(3) .
Zn3 O11 1.953(3) 6_556
Zn3 O10 2.075(3) 7_557
C1 C6 1.377(7) .
C1 C2 1.393(6) .
C1 P1 1.798(5) .
C2 C3 1.378(6) .
C2 H2 0.9300 .
C3 C4 1.369(7) .
C3 C7 1.511(7) .
C4 C5 1.381(7) .
C4 H4 0.9300 .
C5 C6 1.388(7) .
C5 C8 1.483(8) .
C6 H6 0.9300 .
C7 O4 1.226(6) .
C7 O5 1.253(6) .
C8 O7 1.194(7) .
C8 O6 1.301(6) .
C9 C10 1.379(6) .
C9 C14 1.389(6) .
C9 P2 1.803(4) .
C10 C11 1.389(6) .
C10 H10 0.9300 .
C11 C12 1.386(6) .
C11 C15 1.496(6) .
C12 C13 1.383(6) .
C12 H12 0.9300 .
C13 C14 1.376(6) .
C13 C16 1.502(6) .
C14 H14 0.9300 .
C15 O12 1.239(5) .
C15 O11 1.262(5) .
C16 O14 1.239(6) .
C16 O13 1.267(5) .
C16 Zn2 2.503(5) 6_565
C44 N1 1.465(7) .
C44 C49 1.495(8) .
C44 H44A 0.9700 .
C44 H44B 0.9700 .
C49 N2 1.462(8) .
C49 H49A 0.9700 .
C49 H49B 0.9700 .
C50 N1 1.487(7) .
C50 C51 1.500(10) .
C50 H50A 0.9700 .
C50 H50B 0.9700 .
C51 N2 1.499(9) .
C51 H51A 0.9700 .
C51 H51B 0.9700 .
N1 H1A 0.9054 .
N1 H1B 0.9051 .
N2 H2A 0.9090 .
N2 H2B 0.9042 .
O1 P1 1.513(4) .
O2 P1 1.538(3) .
O3 P1 1.519(3) .
O5 Zn1 1.938(4) 5_657
O6 H6A 0.865(10) .
O8 P2 1.504(3) .
O9 P2 1.515(3) .
O10 P2 1.548(3) .
O10 Zn2 2.027(3) 7_557
O10 Zn3 2.075(3) 7_557
O11 Zn3 1.953(3) 6
O13 Zn2 2.045(3) 6_565
O14 Zn2 2.292(3) 6_565
O15 H15D 0.8759 .
O15 H15A 0.8602 .
O16 H16A 1.1262 .
O16 H16B 0.9329 .
O18 H18A 0.8515 .
O18 H18B 0.8573 .
